data_2008218
loop_
_publ_author_name
'Kumar, A.'
'Parmar, V. S.'
'Errington, W.'

_publ_section_title
;
 (<i>E</i>)-2-[5-(3-Bromophenyl)pyrazol-3-yl]-3-(pyrrol-2-yl)acrylonitrile
;
_journal_issue 3
_journal_name_full 'Acta Crystallographica Section C'
_journal_page_first 456
_journal_page_last 457
_journal_paper_doi 10.1107/S0108270198013067
_journal_volume 55
_journal_year 1999
_chemical_formula_sum 'C16 H11 Br N4'
_chemical_formula_weight 339.20
_chemical_name_systematic
;
  2-[5-(3-Bromophenyl)pyrazol-3-yl]-3-(pyrrol-2-yl)acrylonitrile
;
_space_group_IT_number 43
_symmetry_cell_setting orthorhombic
_symmetry_space_group_name_Hall 'F 2 -2d'
_symmetry_space_group_name_H-M 'F d d 2'
_audit_creation_method SHELXL-97
_cell_angle_alpha 90.00
_cell_angle_beta 90.00
_cell_angle_gamma 90.00
_cell_formula_units_Z 16
_cell_length_a 12.9598(16)
_cell_length_b 53.600(3)
_cell_length_c 8.2907(12)
_cell_measurement_reflns_used 3755
_cell_measurement_temperature 293(2)
_cell_measurement_theta_max 25.00
_cell_measurement_theta_min 2.95
_cell_volume 5759.1(11)
_computing_cell_refinement 'SAINT (Siemens, 1995)'
_computing_data_collection 'SMART (Siemens, 1994)'
_computing_data_reduction SAINT
_computing_molecular_graphics SHELXTL/PC
_computing_publication_material SHELXTL/PC
_computing_structure_refinement 'SHELXL-97 (Sheldrick, 1997)'
_computing_structure_solution 'SHELXTL/PC (Sheldrick, 1994)'
_diffrn_ambient_temperature 180(2)
_diffrn_detector_area_resol_mean 8.192
_diffrn_measured_fraction_theta_full 0.999
_diffrn_measured_fraction_theta_max 0.999
_diffrn_measurement_device_type 'Siemens SMART CCD area-detector diffractometer'
_diffrn_measurement_method '\w scans'
_diffrn_radiation_monochromator graphite
_diffrn_radiation_source 'normal-focus sealed tube'
_diffrn_radiation_type MoK\a
_diffrn_radiation_wavelength 0.71073
_diffrn_reflns_av_R_equivalents 0.0584
_diffrn_reflns_av_sigmaI/netI 0.0668
_diffrn_reflns_limit_h_max 15
_diffrn_reflns_limit_h_min -14
_diffrn_reflns_limit_k_max 63
_diffrn_reflns_limit_k_min -48
_diffrn_reflns_limit_l_max 9
_diffrn_reflns_limit_l_min -9
_diffrn_reflns_number 7019
_diffrn_reflns_theta_full 25.00
_diffrn_reflns_theta_max 25.00
_diffrn_reflns_theta_min 2.94
_diffrn_standards_decay_% 0
_exptl_absorpt_coefficient_mu 2.853
_exptl_absorpt_correction_T_max 0.752
_exptl_absorpt_correction_T_min 0.440
_exptl_absorpt_correction_type multi-scan
_exptl_absorpt_process_details 'SADABS (Sheldrick, 1996)'
_exptl_crystal_colour 'Pale yellow'
_exptl_crystal_density_diffrn 1.565
_exptl_crystal_density_method 'not measured'
_exptl_crystal_description needle
_exptl_crystal_F_000 2720
_exptl_crystal_size_max 0.50
_exptl_crystal_size_mid 0.10
_exptl_crystal_size_min 0.10
_refine_diff_density_max 0.674
_refine_diff_density_min -0.508
_refine_ls_abs_structure_details 'Flack (1983)'
_refine_ls_abs_structure_Flack 0.573(17)
_refine_ls_extinction_method none
_refine_ls_goodness_of_fit_ref 0.994
_refine_ls_hydrogen_treatment constr
_refine_ls_matrix_type full
_refine_ls_number_parameters 191
_refine_ls_number_reflns 2266
_refine_ls_number_restraints 1
_refine_ls_restrained_S_all 0.994
_refine_ls_R_factor_all 0.0679
_refine_ls_R_factor_gt 0.0457
_refine_ls_shift/su_max 0.000
_refine_ls_shift/su_mean 0.000
_refine_ls_structure_factor_coef Fsqd
_refine_ls_weighting_details 'calc w = 1/[\s^2^(Fo^2^)+(0.0504P)^2^] where P=(Fo^2^+2Fc^2^)/3'
_refine_ls_weighting_scheme calc
_refine_ls_wR_factor_ref 0.0986
_reflns_number_gt 1780
_reflns_number_total 2266
_reflns_threshold_expression I>2\s(I)
_cod_data_source_file bm1286.cif
_cod_data_source_block akc33
_cod_original_cell_volume 5759.1(12)
_cod_database_code 2008218
_cod_database_fobs_code 2008218

loop_
_symmetry_equiv_pos_as_xyz
'x, y, z'
'-x, -y, z'
'x+1/4, -y+1/4, z+1/4'
'-x+1/4, y+1/4, z+1/4'
'x, y+1/2, z+1/2'
'-x, -y+1/2, z+1/2'
'x+1/4, -y+3/4, z+3/4'
'-x+1/4, y+3/4, z+3/4'
'x+1/2, y, z+1/2'
'-x+1/2, -y, z+1/2'
'x+3/4, -y+1/4, z+3/4'
'-x+3/4, y+1/4, z+3/4'
'x+1/2, y+1/2, z'
'-x+1/2, -y+1/2, z'
'x+3/4, -y+3/4, z+1/4'
'-x+3/4, y+3/4, z+1/4'

loop_
_atom_site_label
_atom_site_fract_x
_atom_site_fract_y
_atom_site_fract_z
_atom_site_U_iso_or_equiv
_atom_site_adp_type
_atom_site_calc_flag
_atom_site_refinement_flags
_atom_site_occupancy
_atom_site_disorder_assembly
_atom_site_disorder_group
_atom_site_type_symbol
Br1 0.39065(5) 0.057190(10) 0.09913(9) 0.0535(2) Uani d . 1 . . Br
N1 0.4318(4) 0.13933(10) 1.1946(6) 0.0445(13) Uani d . 1 . . N
N1' 0.4377(3) 0.13121(8) 0.5407(5) 0.0284(10) Uani d . 1 . . N
H1' 0.4399 0.1313 0.4370 0.034 Uiso calc R 1 . . H
N2' 0.4322(3) 0.15199(8) 0.6293(5) 0.0292(11) Uani d . 1 . . N
N1"' 0.4261(3) 0.20218(9) 0.6441(5) 0.0351(12) Uani d . 1 . . N
H1"' 0.4290 0.1880 0.5960 0.042 Uiso d R 1 . . H
C1 0.4294(4) 0.14857(11) 1.0725(7) 0.0329(14) Uani d . 1 . . C
C2 0.4273(4) 0.16089(11) 0.9189(6) 0.0288(13) Uani d . 1 . . C
C3 0.4247(4) 0.18596(12) 0.9255(7) 0.0347(15) Uani d . 1 . . C
H3 0.4244 0.1920 1.0307 0.042 Uiso calc R 1 . . H
C3' 0.4306(4) 0.14376(11) 0.7821(6) 0.0257(12) Uani d . 1 . . C
C4' 0.4351(4) 0.11774(11) 0.7861(6) 0.0279(13) Uani d . 1 . . C
H4' 0.4350 0.1076 0.8772 0.033 Uiso calc R 1 . . H
C5' 0.4395(4) 0.11011(10) 0.6277(6) 0.0249(12) Uani d . 1 . . C
C1" 0.4416(4) 0.08556(10) 0.5540(6) 0.0264(12) Uani d . 1 . . C
C2" 0.4220(4) 0.08278(10) 0.3897(6) 0.0299(13) Uani d . 1 . . C
H2" 0.4080 0.0967 0.3266 0.036 Uiso d R 1 . . H
C3" 0.4216(4) 0.05959(11) 0.3237(7) 0.0378(14) Uani d . 1 . . C
C4" 0.4400(5) 0.03833(11) 0.4099(7) 0.0414(15) Uani d . 1 . . C
H4" 0.4395 0.0227 0.3608 0.050 Uiso d R 1 . . H
C5" 0.4591(4) 0.04107(11) 0.5730(8) 0.0471(17) Uani d . 1 . . C
H5" 0.4705 0.0270 0.6364 0.056 Uiso d R 1 . . H
C6" 0.4608(4) 0.06457(11) 0.6423(6) 0.0365(15) Uani d . 1 . . C
H6" 0.4759 0.0662 0.7514 0.044 Uiso d R 1 . . H
C2"' 0.4224(4) 0.20547(11) 0.8083(7) 0.0346(14) Uani d . 1 . . C
C3"' 0.4176(5) 0.23062(11) 0.8352(9) 0.0479(15) Uani d . 1 . . C
H3"' 0.4137 0.2383 0.9355 0.057 Uiso d R 1 . . H
C4"' 0.4194(5) 0.24264(12) 0.6881(8) 0.0501(17) Uani d . 1 . . C
H4"' 0.4177 0.2598 0.6715 0.060 Uiso d R 1 . . H
C5"' 0.4252(4) 0.22464(11) 0.5719(8) 0.0429(16) Uani d . 1 . . C
H5"' 0.4271 0.2274 0.4612 0.051 Uiso d R 1 . . H

loop_
_atom_site_aniso_label
_atom_site_aniso_U_11
_atom_site_aniso_U_22
_atom_site_aniso_U_33
_atom_site_aniso_U_12
_atom_site_aniso_U_13
_atom_site_aniso_U_23
Br1 0.0695(4) 0.0568(4) 0.0343(3) -0.0136(4) 0.0001(4) -0.0169(3)
N1 0.054(4) 0.057(4) 0.022(3) -0.004(3) 0.008(3) -0.006(2)
N1' 0.030(2) 0.034(3) 0.021(2) 0.001(2) 0.0011(19) -0.006(2)
N2' 0.032(3) 0.030(3) 0.026(3) 0.0000(19) 0.002(2) -0.004(2)
N1"' 0.038(3) 0.035(3) 0.032(3) -0.001(2) 0.000(2) -0.007(2)
C1 0.037(3) 0.043(4) 0.019(4) 0.001(3) 0.002(3) -0.007(3)
C2 0.025(3) 0.045(4) 0.017(2) -0.001(3) 0.005(2) -0.002(2)
C3 0.028(3) 0.050(4) 0.026(3) -0.003(3) 0.006(2) -0.014(3)
C3' 0.018(3) 0.041(4) 0.018(2) 0.001(2) 0.000(2) 0.002(2)
C4' 0.024(3) 0.039(4) 0.021(3) 0.005(2) -0.003(2) 0.004(2)
C5' 0.021(3) 0.031(3) 0.023(3) 0.002(2) 0.001(2) 0.003(2)
C1" 0.018(3) 0.031(3) 0.030(3) 0.000(2) 0.000(2) 0.000(2)
C2" 0.029(3) 0.029(3) 0.031(3) 0.002(2) -0.002(2) -0.001(2)
C3" 0.036(3) 0.042(4) 0.035(3) -0.003(3) 0.009(3) -0.004(3)
C4" 0.048(4) 0.028(4) 0.049(4) 0.003(3) -0.002(3) -0.005(3)
C5" 0.047(4) 0.035(4) 0.060(5) 0.009(3) -0.002(3) 0.008(3)
C6" 0.043(4) 0.035(4) 0.031(3) 0.010(3) -0.003(2) 0.001(2)
C2"' 0.037(3) 0.039(4) 0.028(3) 0.001(3) -0.002(3) -0.004(3)
C3"' 0.061(4) 0.041(4) 0.041(4) 0.003(3) 0.002(4) -0.010(3)
C4"' 0.069(5) 0.029(4) 0.052(4) 0.004(3) 0.006(4) -0.001(3)
C5"' 0.055(4) 0.030(4) 0.043(4) 0.004(3) -0.007(3) 0.000(3)

loop_
_atom_type_symbol
_atom_type_description
_atom_type_scat_dispersion_real
_atom_type_scat_dispersion_imag
_atom_type_scat_source
C C 0.0033 0.0016 'International Tables Vol C Tables 4.2.6.8 and 6.1.1.4'
H H 0.0000 0.0000 'International Tables Vol C Tables 4.2.6.8 and 6.1.1.4'
N N 0.0061 0.0033 'International Tables Vol C Tables 4.2.6.8 and 6.1.1.4'
Br Br -0.2901 2.4595 'International Tables Vol C Tables 4.2.6.8 and 6.1.1.4'

loop_
_geom_angle_atom_site_label_1
_geom_angle_atom_site_label_2
_geom_angle_atom_site_label_3
_geom_angle
_geom_angle_publ_flag
N2' N1' C5' 114.1(4) ?
N1' N2' C3' 104.2(4) ?
C5"' N1"' C2"' 109.0(5) ?
N1 C1 C2 178.5(7) y
C3 C2 C1 115.1(5) y
C3 C2 C3' 131.3(5) y
C1 C2 C3' 113.5(5) ?
C2 C3 C2"' 134.8(5) y
N2' C3' C4' 110.5(5) ?
N2' C3' C2 121.8(5) ?
C4' C3' C2 127.7(5) ?
C5' C4' C3' 106.0(5) ?
N1' C5' C4' 105.2(5) ?
N1' C5' C1" 122.5(4) ?
C4' C5' C1" 132.2(5) ?
C6" C1" C2" 118.0(5) ?
C6" C1" C5' 121.6(5) ?
C2" C1" C5' 120.4(5) ?
C3" C2" C1" 119.5(5) ?
C2" C3" C4" 123.5(6) ?
C2" C3" Br1 117.1(4) ?
C4" C3" Br1 119.4(4) ?
C3" C4" C5" 117.0(6) ?
C4" C5" C6" 120.3(6) ?
C1" C6" C5" 121.6(5) ?
C3"' C2"' N1"' 106.8(5) ?
C3"' C2"' C3 127.7(5) ?
N1"' C2"' C3 125.4(5) ?
C2"' C3"' C4"' 108.4(6) ?
C5"' C4"' C3"' 107.1(6) ?
N1"' C5"' C4"' 108.6(6) ?

loop_
_geom_bond_atom_site_label_1
_geom_bond_atom_site_label_2
_geom_bond_site_symmetry_2
_geom_bond_distance
_geom_bond_publ_flag
Br1 C3" . 1.909(6) ?
N1 C1 . 1.128(7) ?
N1' N2' . 1.336(6) ?
N1' C5' . 1.341(7) ?
N2' C3' . 1.342(7) ?
N1"' C5"' . 1.344(7) ?
N1"' C2"' . 1.374(6) ?
C1 C2 . 1.434(8) ?
C2 C3 . 1.345(8) ?
C2 C3' . 1.460(7) ?
C3 C2"' . 1.428(8) ?
C3' C4' . 1.396(8) ?
C4' C5' . 1.376(7) ?
C5' C1" . 1.451(7) ?
C1" C6" . 1.365(7) ?
C1" C2" . 1.393(7) ?
C2" C3" . 1.358(7) ?
C3" C4" . 1.366(8) ?
C4" C5" . 1.383(9) ?
C5" C6" . 1.385(8) ?
C2"' C3"' . 1.367(8) ?
C3"' C4"' . 1.380(9) ?
C4"' C5"' . 1.366(9) ?

loop_
_geom_hbond_atom_site_label_D
_geom_hbond_atom_site_label_H
_geom_hbond_atom_site_label_A
_geom_hbond_site_symmetry_A
_geom_hbond_distance_DH
_geom_hbond_distance_HA
_geom_hbond_distance_DA
_geom_hbond_angle_DHA
N1"' H1"' N2' . 0.86 1.949 2.694(6) 144.2
N1' H1' N1 1_554 0.86 2.057 2.903(7) 167.5

loop_
_geom_torsion_atom_site_label_1
_geom_torsion_atom_site_label_2
_geom_torsion_atom_site_label_3
_geom_torsion_atom_site_label_4
_geom_torsion
_geom_torsion_publ_flag
C5' N1' N2' C3' 0.2(6) y
N1 C1 C2 C3 -2E1(3) ?
N1 C1 C2 C3' 16E1(3) ?
C1 C2 C3 C2"' 179.8(6) y
C3' C2 C3 C2"' 1.3(12) y
N1' N2' C3' C4' -0.1(5) ?
N1' N2' C3' C2 178.4(5) ?
C3 C2 C3' N2' 0.4(9) ?
C1 C2 C3' N2' -178.1(4) ?
C3 C2 C3' C4' 178.7(5) ?
C1 C2 C3' C4' 0.2(8) ?
N2' C3' C4' C5' 0.0(5) ?
C2 C3' C4' C5' -178.4(5) ?
N2' N1' C5' C4' -0.2(6) ?
N2' N1' C5' C1" 177.7(4) ?
C3' C4' C5' N1' 0.1(5) ?
C3' C4' C5' C1" -177.5(5) ?
N1' C5' C1" C6" 168.8(5) y
C4' C5' C1" C6" -13.9(8) ?
N1' C5' C1" C2" -12.4(7) ?
C4' C5' C1" C2" 164.9(5) ?
C6" C1" C2" C3" 0.6(8) ?
C5' C1" C2" C3" -178.2(5) ?
C1" C2" C3" C4" -0.3(9) ?
C1" C2" C3" Br1 178.4(4) ?
C2" C3" C4" C5" 0.5(9) ?
Br1 C3" C4" C5" -178.2(4) ?
C3" C4" C5" C6" -1.0(9) ?
C2" C1" C6" C5" -1.2(8) ?
C5' C1" C6" C5" 177.6(5) ?
C4" C5" C6" C1" 1.4(9) ?
C5"' N1"' C2"' C3"' 0.9(6) ?
C5"' N1"' C2"' C3 -178.3(6) ?
C2 C3 C2"' C3"' 178.4(6) ?
C2 C3 C2"' N1"' -2.5(11) y
N1"' C2"' C3"' C4"' -0.6(7) ?
C3 C2"' C3"' C4"' 178.6(6) ?
C2"' C3"' C4"' C5"' 0.0(7) ?
C2"' N1"' C5"' C4"' -0.9(7) ?
C3"' C4"' C5"' N1"' 0.6(7) ?

loop_
_cod_related_entry_id
_cod_related_entry_database
_cod_related_entry_code
1 ChemSpider 30652223
